data_7101242
loop_
_publ_author_name
'Sanjayan Gangadhar'
'R. G. Gonnade'
'Amol Kendhale'
'P. R. Rajamohanan'

_publ_section_title
;
Isotactic N-Acrylamide Oligomers Assume self-assembled
Sheet Structure: First Unequivocal Evidence From Crystal Structures
;
_journal_issue 26
_journal_name_full 'Chemical Communications'
_journal_paper_doi 10.1039/b601317a
_journal_year 2006
_chemical_formula_moiety 'C15 H28 N4 O4'
_chemical_formula_sum 'C15 H28 N4 O4'
_chemical_formula_weight 328.41
_chemical_name_common '4,6-Bis-methylcarbamonyl-nonanedioic acid bis-methylamide'
_chemical_name_systematic
;
?
;
_space_group_IT_number 2
_symmetry_cell_setting triclinic
_symmetry_space_group_name_Hall '-P 1'
_symmetry_space_group_name_H-M 'P -1'
_atom_sites_solution_hydrogens geom
_atom_sites_solution_primary direct
_atom_sites_solution_secondary difmap
_audit_creation_method SHELXL-97
_cell_angle_alpha 85.109(3)
_cell_angle_beta 88.701(3)
_cell_angle_gamma 76.425(3)
_cell_formula_units_Z 2
_cell_length_a 4.8971(8)
_cell_length_b 7.7453(13)
_cell_length_c 23.813(4)
_cell_measurement_reflns_used 4141
_cell_measurement_temperature 293(2)
_cell_measurement_theta_max 27.889
_cell_measurement_theta_min 2.564
_cell_volume 874.8(3)
_computing_cell_refinement 'BRUKER SMART'
_computing_data_collection 'BRUKER SMART'
_computing_data_reduction 'BRUKER SAINT'
_computing_molecular_graphics SHELXTL
_computing_publication_material SHELXTL
_computing_structure_refinement 'SHELXL-97 (Sheldrick, 1997)'
_computing_structure_solution 'SHELXS-97 (Sheldrick, 1990)'
_diffrn_ambient_temperature 293(2)
_diffrn_measured_fraction_theta_full 0.991
_diffrn_measured_fraction_theta_max 0.991
_diffrn_measurement_device 'Bruker Smart APEX'
_diffrn_measurement_device_type 'CCD Area Detector'
_diffrn_measurement_method 'phi and Omega Scan'
_diffrn_radiation_monochromator graphite
_diffrn_radiation_source 'fine-focus sealed tube'
_diffrn_radiation_type MoK\a
_diffrn_radiation_wavelength 0.71073
_diffrn_reflns_av_R_equivalents 0.0644
_diffrn_reflns_av_sigmaI/netI 0.0549
_diffrn_reflns_limit_h_max 5
_diffrn_reflns_limit_h_min -5
_diffrn_reflns_limit_k_max 9
_diffrn_reflns_limit_k_min -9
_diffrn_reflns_limit_l_max 28
_diffrn_reflns_limit_l_min -28
_diffrn_reflns_number 7633
_diffrn_reflns_theta_full 25.00
_diffrn_reflns_theta_max 25.00
_diffrn_reflns_theta_min 2.58
_exptl_absorpt_coefficient_mu 0.091
_exptl_absorpt_correction_T_max 0.9871
_exptl_absorpt_correction_T_min 0.9305
_exptl_absorpt_correction_type multi-scan
_exptl_absorpt_process_details 'Bruker sadabs'
_exptl_crystal_colour colourless
_exptl_crystal_density_diffrn 1.247
_exptl_crystal_density_method 'not measured'
_exptl_crystal_description needle
_exptl_crystal_F_000 356
_exptl_crystal_size_max 0.80
_exptl_crystal_size_mid 0.22
_exptl_crystal_size_min 0.14
_refine_diff_density_max 0.358
_refine_diff_density_min -0.250
_refine_diff_density_rms 0.062
_refine_ls_extinction_method none
_refine_ls_goodness_of_fit_ref 1.088
_refine_ls_hydrogen_treatment riding
_refine_ls_matrix_type full
_refine_ls_number_parameters 212
_refine_ls_number_reflns 3046
_refine_ls_number_restraints 0
_refine_ls_restrained_S_all 1.088
_refine_ls_R_factor_all 0.0555
_refine_ls_R_factor_gt 0.0485
_refine_ls_shift/su_max 0.000
_refine_ls_shift/su_mean 0.000
_refine_ls_structure_factor_coef Fsqd
_refine_ls_weighting_details 'calc w=1/[\s^2^(Fo^2^)+(0.0702P)^2^+0.2075P] where P=(Fo^2^+2Fc^2^)/3'
_refine_ls_weighting_scheme calc
_refine_ls_wR_factor_gt 0.1302
_refine_ls_wR_factor_ref 0.1355
_reflns_number_gt 2636
_reflns_number_total 3046
_reflns_threshold_expression >2sigma(I)
_cod_data_source_file b601317a.txt
_cod_depositor_comments
;
The following automatic conversions were performed:
'_symmetry_cell_setting' value 'Triclinic' changed to 'triclinic'
according to '/home/saulius/struct/CIF-dictionaries/cif_core.dic'
dictionary named 'cif_core.dic' version 2.4.1 from 2010-06-29.

Automatic conversion script
Id: cif_fix_enum 1527 2010-12-29 10:47:43Z saulius 
;
_cod_original_sg_symbol_H-M P-1
_cod_database_code 7101242

loop_
_symmetry_equiv_pos_as_xyz
'x, y, z'
'-x, -y, -z'

loop_
_atom_site_label
_atom_site_type_symbol
_atom_site_fract_x
_atom_site_fract_y
_atom_site_fract_z
_atom_site_U_iso_or_equiv
_atom_site_adp_type
_atom_site_occupancy
_atom_site_symmetry_multiplicity
_atom_site_calc_flag
_atom_site_refinement_flags
O1 O 1.1621(2) -0.19360(18) 0.47293(5) 0.0332(3) Uani 1 1 d .
O2 O 1.0479(2) 0.22398(17) 0.31493(5) 0.0321(3) Uani 1 1 d .
O3 O 1.0333(2) 0.22738(17) 0.17735(5) 0.0322(3) Uani 1 1 d .
O4 O 1.1626(2) -0.19170(18) 0.04005(5) 0.0329(3) Uani 1 1 d .
N4 N 0.7409(3) -0.22507(19) 0.01213(6) 0.0243(3) Uani 1 1 d .
H4 H 0.5664 -0.2135 0.0207 0.029 Uiso 1 1 calc R
N3 N 0.5634(3) 0.30879(19) 0.17009(6) 0.0267(4) Uani 1 1 d .
H3 H 0.4075 0.2758 0.1732 0.032 Uiso 1 1 calc R
N2 N 0.5769(3) 0.31646(19) 0.31304(6) 0.0261(3) Uani 1 1 d .
H2 H 0.4191 0.2871 0.3105 0.031 Uiso 1 1 calc R
N1 N 0.7376(3) -0.23859(19) 0.49945(6) 0.0254(3) Uani 1 1 d .
H1 H 0.5626 -0.2190 0.4910 0.030 Uiso 1 1 calc R
C10 C 0.8024(3) 0.1889(2) 0.18149(6) 0.0220(4) Uani 1 1 d .
C11 C 0.8145(3) 0.1911(2) 0.31148(6) 0.0217(4) Uani 1 1 d .
C6 C 0.7816(3) -0.0016(2) 0.19758(7) 0.0220(4) Uani 1 1 d .
H6 H 0.5829 -0.0044 0.2012 0.026 Uiso 1 1 calc R
C1 C 0.9056(3) -0.1672(2) 0.46502(7) 0.0236(4) Uani 1 1 d .
C9 C 0.9050(3) -0.1674(2) 0.04670(7) 0.0235(4) Uani 1 1 d .
C5 C 0.9305(3) -0.0759(2) 0.25356(7) 0.0237(4) Uani 1 1 d .
H5A H 0.9499 -0.2039 0.2574 0.028 Uiso 1 1 calc R
H5B H 1.1182 -0.0549 0.2516 0.028 Uiso 1 1 calc R
C7 C 0.9141(3) -0.1166(2) 0.15021(7) 0.0243(4) Uani 1 1 d .
H7A H 1.1064 -0.1059 0.1446 0.029 Uiso 1 1 calc R
H7B H 0.9192 -0.2404 0.1619 0.029 Uiso 1 1 calc R
C8 C 0.7579(3) -0.0660(2) 0.09435(7) 0.0253(4) Uani 1 1 d .
H8A H 0.5715 -0.0880 0.0990 0.030 Uiso 1 1 calc R
H8B H 0.7366 0.0606 0.0845 0.030 Uiso 1 1 calc R
C3 C 0.9148(3) -0.1135(2) 0.35964(7) 0.0251(4) Uani 1 1 d .
H3A H 0.9052 -0.2358 0.3562 0.030 Uiso 1 1 calc R
H3B H 1.1115 -0.1112 0.3617 0.030 Uiso 1 1 calc R
C4 C 0.7859(3) 0.0013(2) 0.30676(7) 0.0225(4) Uani 1 1 d .
H4A H 0.5859 0.0017 0.3053 0.027 Uiso 1 1 calc R
C2 C 0.7692(3) -0.0521(2) 0.41425(7) 0.0255(4) Uani 1 1 d .
H2A H 0.7768 0.0705 0.4178 0.031 Uiso 1 1 calc R
H2B H 0.5732 -0.0565 0.4128 0.031 Uiso 1 1 calc R
C12 C 0.8359(4) -0.3482(3) 0.55076(7) 0.0332(4) Uani 1 1 d .
H12A H 1.0324 -0.4022 0.5472 0.050 Uiso 1 1 calc R
H12B H 0.7332 -0.4395 0.5570 0.050 Uiso 1 1 calc R
H12C H 0.8073 -0.2754 0.5820 0.050 Uiso 1 1 calc R
C15 C 0.8441(4) -0.3062(3) -0.03917(7) 0.0321(4) Uani 1 1 d .
H15A H 0.8132 -0.2168 -0.0703 0.048 Uiso 1 1 calc R
H15B H 0.7461 -0.3964 -0.0456 0.048 Uiso 1 1 calc R
H15C H 1.0415 -0.3591 -0.0356 0.048 Uiso 1 1 calc R
C14 C 0.5577(4) 0.4932(2) 0.15269(9) 0.0363(5) Uani 1 1 d .
H14A H 0.5590 0.5574 0.1854 0.054 Uiso 1 1 calc R
H14B H 0.3906 0.5450 0.1313 0.054 Uiso 1 1 calc R
H14C H 0.7198 0.4994 0.1299 0.054 Uiso 1 1 calc R
C13 C 0.5771(4) 0.5001(3) 0.31889(9) 0.0376(5) Uani 1 1 d .
H13A H 0.6237 0.5134 0.3570 0.056 Uiso 1 1 calc R
H13B H 0.3941 0.5738 0.3099 0.056 Uiso 1 1 calc R
H13C H 0.7134 0.5354 0.2936 0.056 Uiso 1 1 calc R

loop_
_atom_site_aniso_label
_atom_site_aniso_U_11
_atom_site_aniso_U_22
_atom_site_aniso_U_33
_atom_site_aniso_U_23
_atom_site_aniso_U_13
_atom_site_aniso_U_12
O1 0.0140(6) 0.0476(8) 0.0383(7) -0.0036(6) -0.0078(5) -0.0071(6)
O2 0.0166(6) 0.0396(8) 0.0439(8) -0.0083(6) -0.0032(5) -0.0124(5)
O3 0.0153(6) 0.0401(8) 0.0435(8) 0.0006(6) -0.0051(5) -0.0121(5)
O4 0.0135(6) 0.0523(9) 0.0340(7) -0.0086(6) -0.0001(5) -0.0083(6)
N4 0.0141(7) 0.0335(8) 0.0260(7) -0.0057(6) -0.0022(5) -0.0058(6)
N3 0.0154(7) 0.0282(8) 0.0369(8) -0.0040(6) -0.0045(6) -0.0053(6)
N2 0.0151(7) 0.0279(8) 0.0366(8) -0.0066(6) -0.0033(6) -0.0057(6)
N1 0.0150(7) 0.0344(8) 0.0264(7) -0.0027(6) -0.0047(5) -0.0049(6)
C10 0.0152(8) 0.0314(9) 0.0209(8) -0.0047(7) -0.0030(6) -0.0070(7)
C11 0.0163(8) 0.0310(9) 0.0192(8) -0.0038(7) -0.0020(6) -0.0077(7)
C6 0.0115(7) 0.0294(9) 0.0257(8) -0.0036(7) -0.0023(6) -0.0055(7)
C1 0.0168(8) 0.0282(9) 0.0269(9) -0.0093(7) -0.0033(6) -0.0048(7)
C9 0.0162(8) 0.0282(9) 0.0257(9) 0.0006(7) -0.0047(6) -0.0053(7)
C5 0.0160(8) 0.0268(9) 0.0279(9) -0.0033(7) -0.0029(6) -0.0037(7)
C7 0.0169(8) 0.0290(9) 0.0276(9) -0.0042(7) -0.0029(6) -0.0054(7)
C8 0.0147(8) 0.0323(10) 0.0287(9) -0.0052(7) -0.0040(6) -0.0037(7)
C3 0.0179(8) 0.0269(9) 0.0305(9) -0.0050(7) -0.0045(7) -0.0040(7)
C4 0.0122(7) 0.0292(9) 0.0267(9) -0.0039(7) -0.0032(6) -0.0052(7)
C2 0.0160(8) 0.0309(9) 0.0292(9) -0.0032(7) -0.0023(7) -0.0041(7)
C12 0.0285(10) 0.0412(11) 0.0277(9) 0.0003(8) -0.0044(7) -0.0045(8)
C15 0.0254(9) 0.0421(11) 0.0277(9) -0.0090(8) -0.0030(7) -0.0033(8)
C14 0.0306(10) 0.0278(10) 0.0496(12) -0.0056(8) -0.0065(8) -0.0037(8)
C13 0.0317(10) 0.0289(10) 0.0526(12) -0.0085(9) -0.0017(9) -0.0058(8)

loop_
_atom_type_symbol
_atom_type_description
_atom_type_scat_dispersion_real
_atom_type_scat_dispersion_imag
_atom_type_scat_source
C C 0.0033 0.0016 'International Tables Vol C Tables 4.2.6.8 and 6.1.1.4'
H H 0.0000 0.0000 'International Tables Vol C Tables 4.2.6.8 and 6.1.1.4'
N N 0.0061 0.0033 'International Tables Vol C Tables 4.2.6.8 and 6.1.1.4'
O O 0.0106 0.0060 'International Tables Vol C Tables 4.2.6.8 and 6.1.1.4'

loop_
_geom_angle_atom_site_label_1
_geom_angle_atom_site_label_2
_geom_angle_atom_site_label_3
_geom_angle
C9 N4 C15 122.85(14)
C9 N4 H4 118.6
C15 N4 H4 118.6
C10 N3 C14 121.97(15)
C10 N3 H3 119.0
C14 N3 H3 119.0
C11 N2 C13 121.77(14)
C11 N2 H2 119.1
C13 N2 H2 119.1
C1 N1 C12 122.90(14)
C1 N1 H1 118.6
C12 N1 H1 118.6
O3 C10 N3 122.17(16)
O3 C10 C6 120.78(15)
N3 C10 C6 117.00(14)
O2 C11 N2 122.47(16)
O2 C11 C4 120.81(15)
N2 C11 C4 116.70(14)
C10 C6 C7 108.35(13)
C10 C6 C5 111.75(13)
C7 C6 C5 109.92(13)
C10 C6 H6 108.9
C7 C6 H6 108.9
C5 C6 H6 108.9
O1 C1 N1 122.85(16)
O1 C1 C2 120.74(15)
N1 C1 C2 116.40(14)
O4 C9 N4 122.83(15)
O4 C9 C8 121.09(14)
N4 C9 C8 116.07(14)
C4 C5 C6 115.97(13)
C4 C5 H5A 108.3
C6 C5 H5A 108.3
C4 C5 H5B 108.3
C6 C5 H5B 108.3
H5A C5 H5B 107.4
C8 C7 C6 113.62(13)
C8 C7 H7A 108.8
C6 C7 H7A 108.8
C8 C7 H7B 108.8
C6 C7 H7B 108.8
H7A C7 H7B 107.7
C9 C8 C7 113.23(13)
C9 C8 H8A 108.9
C7 C8 H8A 108.9
C9 C8 H8B 108.9
C7 C8 H8B 108.9
H8A C8 H8B 107.7
C2 C3 C4 113.50(13)
C2 C3 H3A 108.9
C4 C3 H3A 108.9
C2 C3 H3B 108.9
C4 C3 H3B 108.9
H3A C3 H3B 107.7
C11 C4 C5 111.72(14)
C11 C4 C3 108.31(13)
C5 C4 C3 110.34(13)
C11 C4 H4A 108.8
C5 C4 H4A 108.8
C3 C4 H4A 108.8
C1 C2 C3 111.55(13)
C1 C2 H2A 109.3
C3 C2 H2A 109.3
C1 C2 H2B 109.3
C3 C2 H2B 109.3
H2A C2 H2B 108.0
N1 C12 H12A 109.5
N1 C12 H12B 109.5
H12A C12 H12B 109.5
N1 C12 H12C 109.5
H12A C12 H12C 109.5
H12B C12 H12C 109.5
N4 C15 H15A 109.5
N4 C15 H15B 109.5
H15A C15 H15B 109.5
N4 C15 H15C 109.5
H15A C15 H15C 109.5
H15B C15 H15C 109.5
N3 C14 H14A 109.5
N3 C14 H14B 109.5
H14A C14 H14B 109.5
N3 C14 H14C 109.5
H14A C14 H14C 109.5
H14B C14 H14C 109.5
N2 C13 H13A 109.5
N2 C13 H13B 109.5
H13A C13 H13B 109.5
N2 C13 H13C 109.5
H13A C13 H13C 109.5
H13B C13 H13C 109.5

loop_
_geom_bond_atom_site_label_1
_geom_bond_atom_site_label_2
_geom_bond_distance
O1 C1 1.2404(19)
O2 C11 1.2342(19)
O3 C10 1.2352(19)
O4 C9 1.240(2)
N4 C9 1.336(2)
N4 C15 1.448(2)
N4 H4 0.8600
N3 C10 1.329(2)
N3 C14 1.447(2)
N3 H3 0.8600
N2 C11 1.331(2)
N2 C13 1.441(2)
N2 H2 0.8600
N1 C1 1.327(2)
N1 C12 1.450(2)
N1 H1 0.8600
C10 C6 1.518(2)
C11 C4 1.522(2)
C6 C7 1.534(2)
C6 C5 1.535(2)
C6 H6 0.9800
C1 C2 1.509(2)
C9 C8 1.508(2)
C5 C4 1.534(2)
C5 H5A 0.9700
C5 H5B 0.9700
C7 C8 1.525(2)
C7 H7A 0.9700
C7 H7B 0.9700
C8 H8A 0.9700
C8 H8B 0.9700
C3 C2 1.527(2)
C3 C4 1.535(2)
C3 H3A 0.9700
C3 H3B 0.9700
C4 H4A 0.9800
C2 H2A 0.9700
C2 H2B 0.9700
C12 H12A 0.9600
C12 H12B 0.9600
C12 H12C 0.9600
C15 H15A 0.9600
C15 H15B 0.9600
C15 H15C 0.9600
C14 H14A 0.9600
C14 H14B 0.9600
C14 H14C 0.9600
C13 H13A 0.9600
C13 H13B 0.9600
C13 H13C 0.9600

loop_
_geom_hbond_atom_site_label_D
_geom_hbond_atom_site_label_H
_geom_hbond_atom_site_label_A
_geom_hbond_distance_DH
_geom_hbond_distance_HA
_geom_hbond_distance_DA
_geom_hbond_angle_DHA
_geom_hbond_site_symmetry_A
N1 H1 O1 0.86 1.98 2.8360(18) 175.6 1_455
N2 H2 O2 0.86 1.99 2.8437(18) 172.7 1_455
N3 H3 O3 0.86 1.95 2.8098(18) 173.8 1_455
N4 H4 O4 0.86 1.99 2.8513(18) 178.8 1_455

loop_
_geom_torsion_atom_site_label_1
_geom_torsion_atom_site_label_2
_geom_torsion_atom_site_label_3
_geom_torsion_atom_site_label_4
_geom_torsion
C14 N3 C10 O3 -0.8(2)
C14 N3 C10 C6 -178.15(15)
C13 N2 C11 O2 0.0(3)
C13 N2 C11 C4 178.41(16)
O3 C10 C6 C7 -65.44(18)
N3 C10 C6 C7 111.99(15)
O3 C10 C6 C5 55.81(19)
N3 C10 C6 C5 -126.76(15)
C12 N1 C1 O1 2.6(3)
C12 N1 C1 C2 -178.27(15)
C15 N4 C9 O4 -6.0(3)
C15 N4 C9 C8 172.66(15)
C10 C6 C5 C4 71.39(17)
C7 C6 C5 C4 -168.28(13)
C10 C6 C7 C8 -64.39(17)
C5 C6 C7 C8 173.24(14)
O4 C9 C8 C7 -43.3(2)
N4 C9 C8 C7 138.01(16)
C6 C7 C8 C9 174.39(14)
O2 C11 C4 C5 -61.07(19)
N2 C11 C4 C5 120.50(15)
O2 C11 C4 C3 60.66(19)
N2 C11 C4 C3 -117.77(15)
C6 C5 C4 C11 -72.93(17)
C6 C5 C4 C3 166.52(13)
C2 C3 C4 C11 61.15(17)
C2 C3 C4 C5 -176.28(13)
O1 C1 C2 C3 53.0(2)
N1 C1 C2 C3 -126.07(15)
C4 C3 C2 C1 -179.17(13)
